data_2015490
loop_
_publ_author_name
'Agata Bia\/lo\'nska'
'Zbigniew Ciunik'

_publ_section_title
;
 Brucinium 3,5-dinitrobenzoate methanol solvate, methanol disolvate and
 trihydrate
;
_journal_coeditor_code GG3018
_journal_issue 8
_journal_name_full 'Acta Crystallographica Section C'
_journal_page_first o450
_journal_page_last o453
_journal_paper_doi 10.1107/S0108270106021068
_journal_volume 62
_journal_year 2006
_chemical_formula_iupac 'C23 H27 N2 O4 +, C7 H3 N2 O6 -, 2C H4 O'
_chemical_formula_moiety 'C23 H27 N2 O4 +, C7 H3 N2 O6 -, 2C H4 O'
_chemical_formula_sum 'C32 H38 N4 O12'
_chemical_formula_weight 670.66
_chemical_name_systematic
;
brucinim 3,5-dintrobenzoate dimethanol solvate
;
_space_group_IT_number 19
_symmetry_cell_setting orthorhombic
_symmetry_space_group_name_Hall 'P 2ac 2ab'
_symmetry_space_group_name_H-M 'P 21 21 21'
_atom_sites_solution_hydrogens geom
_atom_sites_solution_primary direct
_atom_sites_solution_secondary difmap
_audit_creation_method SHELXL-97
_cell_angle_alpha 90.00
_cell_angle_beta 90.00
_cell_angle_gamma 90.00
_cell_formula_units_Z 4
_cell_length_a 7.1733(18)
_cell_length_b 19.100(2)
_cell_length_c 21.955(2)
_cell_measurement_reflns_used 17566
_cell_measurement_temperature 100(2)
_cell_measurement_theta_max 28.49
_cell_measurement_theta_min 3.39
_cell_volume 3008.1(9)
_computing_cell_refinement 'CrysAlis RED (Oxford Diffraction, 2001)'
_computing_data_collection 'CrysAlis CCD (Oxford Diffraction, 2001)'
_computing_data_reduction 'CrysAlis RED'
_computing_molecular_graphics 'SHELXTL-NT (Bruker, 1999)'
_computing_publication_material SHELXL97
_computing_structure_refinement 'SHELXL97 (Sheldrick, 1997)'
_computing_structure_solution 'SHELXS97 (Sheldrick, 1990)'
_diffrn_ambient_temperature 100(2)
_diffrn_measured_fraction_theta_full 0.995
_diffrn_measured_fraction_theta_max 0.995
_diffrn_measurement_device_type 'Kuma KM-4 CCD'
_diffrn_measurement_method '\w scan'
_diffrn_radiation_monochromator graphite
_diffrn_radiation_source 'fine-focus sealed tube'
_diffrn_radiation_type MoK\a
_diffrn_radiation_wavelength 0.71073
_diffrn_reflns_av_R_equivalents 0.0847
_diffrn_reflns_av_sigmaI/netI 0.0501
_diffrn_reflns_limit_h_max 9
_diffrn_reflns_limit_h_min -6
_diffrn_reflns_limit_k_max 24
_diffrn_reflns_limit_k_min -24
_diffrn_reflns_limit_l_max 27
_diffrn_reflns_limit_l_min -28
_diffrn_reflns_number 20084
_diffrn_reflns_theta_full 27.00
_diffrn_reflns_theta_max 27.00
_diffrn_reflns_theta_min 3.39
_diffrn_standards_number 0
_exptl_absorpt_coefficient_mu 0.114
_exptl_absorpt_correction_type none
_exptl_crystal_colour orange
_exptl_crystal_density_diffrn 1.481
_exptl_crystal_density_method 'not measured'
_exptl_crystal_description block
_exptl_crystal_F_000 1416
_exptl_crystal_size_max 0.30
_exptl_crystal_size_mid 0.30
_exptl_crystal_size_min 0.30
_refine_diff_density_max 0.308
_refine_diff_density_min -0.444
_refine_ls_abs_structure_details 'from known structure (Toda <i>et al.</i>,  1985)'
_refine_ls_extinction_method none
_refine_ls_goodness_of_fit_ref 1.095
_refine_ls_hydrogen_treatment constr
_refine_ls_matrix_type full
_refine_ls_number_parameters 433
_refine_ls_number_reflns 3707
_refine_ls_number_restraints 0
_refine_ls_restrained_S_all 1.095
_refine_ls_R_factor_all 0.0547
_refine_ls_R_factor_gt 0.0474
_refine_ls_shift/su_max 0.000
_refine_ls_shift/su_mean 0.000
_refine_ls_structure_factor_coef Fsqd
_refine_ls_weighting_details 'calc w=1/[\s^2^(Fo^2^)+(0.0790P)^2^+0.1302P] where P=(Fo^2^+2Fc^2^)/3'
_refine_ls_weighting_scheme calc
_refine_ls_wR_factor_gt 0.1193
_refine_ls_wR_factor_ref 0.1235
_reflns_number_gt 3407
_reflns_number_total 3707
_reflns_threshold_expression I>2\s(I)
_cod_data_source_file gg3018.cif
_cod_data_source_block II
_cod_original_cell_volume 3008.0(9)
_cod_database_code 2015490

loop_
_symmetry_equiv_pos_as_xyz
'x, y, z'
'-x+1/2, -y, z+1/2'
'-x, y+1/2, -z+1/2'
'x+1/2, -y+1/2, -z'

loop_
_atom_site_type_symbol
_atom_site_label
_atom_site_fract_x
_atom_site_fract_y
_atom_site_fract_z
_atom_site_U_iso_or_equiv
_atom_site_adp_type
_atom_site_calc_flag
_atom_site_refinement_flags
_atom_site_occupancy
O O1 1.0572(3) 0.65185(11) 0.17580(9) 0.0174(4) Uani d . 1
O O2 0.9188(3) 0.88938(10) 0.50934(10) 0.0215(5) Uani d . 1
O O3 0.9007(3) 0.77357(10) 0.56931(9) 0.0199(5) Uani d . 1
O O4 1.0757(3) 0.85828(10) 0.29024(10) 0.0230(5) Uani d . 1
N N1 0.9553(3) 0.75288(12) 0.31800(10) 0.0143(5) Uani d . 1
N N2 0.8798(4) 0.51620(12) 0.35694(11) 0.0152(5) Uani d . 1
H H2A 0.8472 0.4847 0.3874 0.018 Uiso calc R 1
C C1 0.9339(4) 0.83051(15) 0.41128(13) 0.0152(6) Uani d . 1
H H1 0.9427 0.8732 0.3893 0.018 Uiso calc R 1
C C2 0.9190(4) 0.83002(14) 0.47436(13) 0.0161(6) Uani d . 1
C C3 0.9068(4) 0.76672(14) 0.50706(13) 0.0159(6) Uani d . 1
C C4 0.9011(4) 0.70343(15) 0.47599(13) 0.0153(6) Uani d . 1
H H4 0.8877 0.6607 0.4977 0.018 Uiso calc R 1
C C5 0.9151(4) 0.70330(14) 0.41288(13) 0.0138(6) Uani d . 1
C C6 0.9353(4) 0.76587(14) 0.38134(13) 0.0141(6) Uani d . 1
C C7 0.8940(4) 0.64324(14) 0.36868(12) 0.0128(5) Uani d . 1
C C8 0.9576(4) 0.67609(13) 0.30707(13) 0.0131(6) Uani d . 1
H H8 0.8646 0.6643 0.2747 0.016 Uiso calc R 1
C C9 1.0462(4) 0.79642(15) 0.27851(13) 0.0157(6) Uani d . 1
C C10 1.1084(5) 0.76430(15) 0.21877(14) 0.0209(6) Uani d . 1
H H10A 1.2130 0.7927 0.2028 0.025 Uiso calc R 1
H H10B 1.0042 0.7685 0.1894 0.025 Uiso calc R 1
C C11 1.1709(4) 0.68714(14) 0.22002(13) 0.0167(6) Uani d . 1
H H11 1.3042 0.6843 0.2070 0.020 Uiso calc R 1
C C12 1.1148(5) 0.58159(15) 0.16231(13) 0.0196(6) Uani d . 1
H H12A 1.2526 0.5791 0.1638 0.024 Uiso calc R 1
H H12B 1.0753 0.5696 0.1204 0.024 Uiso calc R 1
C C13 1.0346(4) 0.52852(15) 0.20610(13) 0.0175(6) Uani d . 1
H H13 0.9523 0.4939 0.1906 0.021 Uiso calc R 1
C C14 1.0735(4) 0.52800(14) 0.26530(13) 0.0149(6) Uani d . 1
C C15 0.9839(4) 0.47655(15) 0.30807(13) 0.0171(6) Uani d . 1
H H15A 1.0806 0.4466 0.3269 0.021 Uiso calc R 1
H H15B 0.8966 0.4461 0.2853 0.021 Uiso calc R 1
C C16 0.7035(4) 0.54867(14) 0.33266(13) 0.0158(6) Uani d . 1
H H16A 0.7112 0.5556 0.2880 0.019 Uiso calc R 1
H H16B 0.5939 0.5191 0.3420 0.019 Uiso calc R 1
C C17 0.6920(4) 0.61773(15) 0.36530(13) 0.0152(6) Uani d . 1
H H17A 0.6390 0.6117 0.4066 0.018 Uiso calc R 1
H H17B 0.6137 0.6513 0.3423 0.018 Uiso calc R 1
C C18 1.1534(4) 0.65789(14) 0.28435(13) 0.0150(6) Uani d . 1
H H18 1.2415 0.6858 0.3100 0.018 Uiso calc R 1
C C19 1.2035(4) 0.58045(15) 0.29542(13) 0.0156(6) Uani d . 1
H H19 1.3333 0.5719 0.2806 0.019 Uiso calc R 1
C C20 1.1988(4) 0.57021(15) 0.36486(13) 0.0155(6) Uani d . 1
H H20A 1.2508 0.5238 0.3756 0.019 Uiso calc R 1
H H20B 1.2752 0.6067 0.3850 0.019 Uiso calc R 1
C C21 0.9976(4) 0.57533(14) 0.38630(13) 0.0142(6) Uani d . 1
H H21 0.9942 0.5699 0.4316 0.017 Uiso calc R 1
C C22 0.9245(5) 0.95494(16) 0.47857(15) 0.0280(8) Uani d . 1
H H22A 0.9234 0.9930 0.5085 0.042 Uiso calc R 1
H H22B 0.8156 0.9592 0.4519 0.042 Uiso calc R 1
H H22C 1.0386 0.9578 0.4541 0.042 Uiso calc R 1
C C23 0.9282(5) 0.71057(16) 0.60352(13) 0.0203(6) Uani d . 1
H H23A 0.9214 0.7211 0.6471 0.030 Uiso calc R 1
H H23B 1.0509 0.6909 0.5939 0.030 Uiso calc R 1
H H23C 0.8311 0.6766 0.5929 0.030 Uiso calc R 1
O O5 0.7730(4) 0.43850(12) 0.45405(10) 0.0278(6) Uani d . 1
O O6 0.6689(3) 0.35445(12) 0.39161(10) 0.0268(5) Uani d . 1
O O7 0.8617(3) 0.38241(13) 0.66949(11) 0.0301(6) Uani d . 1
O O8 0.8514(3) 0.27508(13) 0.70124(10) 0.0284(5) Uani d . 1
O O9 0.7048(4) 0.09022(12) 0.55984(11) 0.0338(6) Uani d . 1
O O10 0.6906(4) 0.11248(12) 0.46282(10) 0.0265(5) Uani d . 1
N N3 0.8364(4) 0.31986(14) 0.66110(12) 0.0219(6) Uani d . 1
N N4 0.7068(4) 0.13072(13) 0.51631(12) 0.0209(6) Uani d . 1
C C24 0.7239(4) 0.37673(16) 0.44148(14) 0.0192(6) Uani d . 1
C C25 0.7357(4) 0.32419(15) 0.49341(14) 0.0172(6) Uani d . 1
C C26 0.7724(4) 0.34622(16) 0.55295(14) 0.0193(6) Uani d . 1
H H26 0.7863 0.3946 0.5619 0.023 Uiso calc R 1
C C27 0.7883(4) 0.29647(16) 0.59913(14) 0.0192(6) Uani d . 1
C C28 0.7665(4) 0.22497(15) 0.58912(14) 0.0180(6) Uani d . 1
H H28 0.7764 0.1915 0.6210 0.022 Uiso calc R 1
C C29 0.7290(4) 0.20589(15) 0.52915(14) 0.0175(6) Uani d . 1
C C30 0.7148(4) 0.25303(16) 0.48158(13) 0.0162(6) Uani d . 1
H H30 0.6911 0.2371 0.4413 0.019 Uiso calc R 1
O O31 0.9094(5) 0.54181(17) 0.53661(13) 0.0535(9) Uani d . 1
H H31 0.8806 0.5106 0.5122 0.080 Uiso d . 1
C C31 0.9439(8) 0.5278(2) 0.5990(2) 0.0551(12) Uani d . 1
H H31A 1.0526 0.5547 0.6125 0.083 Uiso calc R 1
H H31B 0.9683 0.4777 0.6044 0.083 Uiso calc R 1
H H31C 0.8348 0.5413 0.6231 0.083 Uiso calc R 1
O O32 0.4010(3) 0.40865(12) 0.31333(11) 0.0279(5) Uani d . 1
H H32 0.4837 0.3951 0.3365 0.042 Uiso d . 1
C C32 0.4390(6) 0.3928(2) 0.25114(15) 0.0331(8) Uani d . 1
H H32A 0.3323 0.4066 0.2260 0.050 Uiso calc R 1
H H32B 0.4608 0.3424 0.2468 0.050 Uiso calc R 1
H H32C 0.5501 0.4185 0.2379 0.050 Uiso calc R 1

loop_
_atom_site_aniso_label
_atom_site_aniso_U_11
_atom_site_aniso_U_22
_atom_site_aniso_U_33
_atom_site_aniso_U_12
_atom_site_aniso_U_13
_atom_site_aniso_U_23
O1 0.0232(11) 0.0145(10) 0.0146(10) -0.0010(9) -0.0005(9) -0.0016(8)
O2 0.0325(13) 0.0118(10) 0.0204(10) 0.0016(9) 0.0002(10) -0.0041(8)
O3 0.0263(12) 0.0185(10) 0.0148(10) 0.0020(9) -0.0005(9) -0.0026(8)
O4 0.0338(13) 0.0119(10) 0.0234(11) -0.0014(10) 0.0036(10) 0.0017(8)
N1 0.0194(12) 0.0098(11) 0.0136(11) -0.0003(10) 0.0005(10) 0.0005(9)
N2 0.0210(13) 0.0108(11) 0.0139(12) -0.0003(10) -0.0012(10) 0.0004(9)
C1 0.0153(14) 0.0115(13) 0.0188(14) 0.0001(11) -0.0026(11) 0.0005(11)
C2 0.0148(14) 0.0121(13) 0.0213(15) 0.0006(11) 0.0012(12) -0.0059(11)
C3 0.0156(14) 0.0167(15) 0.0153(13) 0.0000(11) -0.0002(11) -0.0028(11)
C4 0.0146(13) 0.0138(13) 0.0176(14) -0.0013(11) 0.0020(11) -0.0002(11)
C5 0.0121(13) 0.0110(13) 0.0182(14) 0.0013(11) 0.0014(11) -0.0001(11)
C6 0.0152(14) 0.0112(13) 0.0161(14) 0.0007(11) 0.0002(11) -0.0004(10)
C7 0.0134(13) 0.0119(13) 0.0130(13) 0.0009(11) 0.0003(11) 0.0008(10)
C8 0.0157(14) 0.0086(12) 0.0151(13) -0.0011(10) 0.0000(11) 0.0019(10)
C9 0.0172(14) 0.0150(14) 0.0148(14) -0.0001(12) -0.0021(11) 0.0026(11)
C10 0.0279(16) 0.0169(14) 0.0178(14) -0.0022(13) 0.0027(13) 0.0022(12)
C11 0.0180(15) 0.0156(14) 0.0164(14) -0.0041(12) 0.0031(12) -0.0014(11)
C12 0.0307(17) 0.0137(14) 0.0145(14) 0.0007(13) 0.0036(13) -0.0015(11)
C13 0.0203(15) 0.0157(14) 0.0164(14) 0.0002(12) 0.0017(12) -0.0014(11)
C14 0.0157(14) 0.0106(12) 0.0183(14) 0.0036(11) 0.0010(12) -0.0022(11)
C15 0.0219(15) 0.0136(13) 0.0157(14) 0.0014(12) -0.0002(12) -0.0026(11)
C16 0.0158(13) 0.0141(13) 0.0174(14) -0.0023(11) -0.0008(12) -0.0006(11)
C17 0.0147(14) 0.0146(13) 0.0162(13) -0.0004(11) 0.0046(11) -0.0004(11)
C18 0.0163(14) 0.0136(13) 0.0151(13) -0.0018(11) 0.0015(11) 0.0012(11)
C19 0.0139(14) 0.0146(13) 0.0183(14) 0.0024(11) -0.0009(11) 0.0005(11)
C20 0.0169(14) 0.0140(14) 0.0154(14) 0.0013(11) -0.0027(11) -0.0008(11)
C21 0.0194(14) 0.0106(13) 0.0127(13) -0.0036(11) 0.0007(11) 0.0007(10)
C22 0.044(2) 0.0122(14) 0.0281(17) 0.0025(14) -0.0007(16) -0.0038(13)
C23 0.0226(16) 0.0214(15) 0.0170(15) 0.0029(13) 0.0003(12) 0.0003(12)
O5 0.0388(14) 0.0188(11) 0.0259(12) -0.0034(10) 0.0078(11) 0.0053(9)
O6 0.0348(14) 0.0253(12) 0.0201(11) 0.0050(11) -0.0009(10) 0.0043(9)
O7 0.0315(13) 0.0293(13) 0.0295(13) -0.0063(11) 0.0003(11) -0.0117(10)
O8 0.0307(13) 0.0374(14) 0.0172(11) 0.0071(11) -0.0030(10) -0.0012(10)
O9 0.0560(17) 0.0204(12) 0.0249(12) -0.0014(12) -0.0035(12) 0.0071(10)
O10 0.0392(14) 0.0206(11) 0.0198(11) 0.0021(11) 0.0016(10) -0.0053(9)
N3 0.0179(13) 0.0280(14) 0.0200(13) -0.0012(11) 0.0014(11) -0.0064(11)
N4 0.0215(13) 0.0167(13) 0.0246(14) 0.0024(11) 0.0010(11) 0.0017(11)
C24 0.0180(14) 0.0179(14) 0.0217(15) 0.0036(12) 0.0030(12) 0.0038(12)
C25 0.0137(14) 0.0176(14) 0.0204(14) 0.0010(11) 0.0024(12) 0.0030(12)
C26 0.0167(15) 0.0183(14) 0.0228(15) -0.0026(12) 0.0038(12) -0.0020(12)
C27 0.0146(14) 0.0244(15) 0.0187(15) 0.0003(12) 0.0003(12) -0.0040(12)
C28 0.0159(14) 0.0188(14) 0.0194(15) 0.0012(11) -0.0004(12) 0.0025(12)
C29 0.0139(13) 0.0164(14) 0.0223(15) 0.0006(12) -0.0001(12) -0.0029(12)
C30 0.0143(13) 0.0199(14) 0.0145(13) 0.0004(12) 0.0027(11) 0.0012(12)
O31 0.077(2) 0.0492(18) 0.0341(15) -0.0061(17) -0.0064(16) 0.0027(13)
C31 0.063(3) 0.050(3) 0.053(3) -0.001(2) -0.001(3) 0.002(2)
O32 0.0258(13) 0.0313(12) 0.0265(12) 0.0050(10) -0.0008(10) -0.0014(10)
C32 0.035(2) 0.042(2) 0.0218(17) 0.0049(18) 0.0031(15) 0.0020(15)

loop_
_atom_type_symbol
_atom_type_description
_atom_type_scat_dispersion_real
_atom_type_scat_dispersion_imag
_atom_type_scat_source
C C 0.0033 0.0000 'International Tables Vol C Tables 4.2.6.8 and 6.1.1.4'
H H 0.0000 0.0000 'International Tables Vol C Tables 4.2.6.8 and 6.1.1.4'
N N 0.0061 0.0000 'International Tables Vol C Tables 4.2.6.8 and 6.1.1.4'
O O 0.0106 0.0000 'International Tables Vol C Tables 4.2.6.8 and 6.1.1.4'

loop_
_geom_angle_atom_site_label_1
_geom_angle_atom_site_label_2
_geom_angle_atom_site_label_3
_geom_angle
C12 O1 C11 114.5(2)
C2 O2 C22 117.5(2)
C3 O3 C23 115.9(2)
C9 N1 C6 124.3(2)
C9 N1 C8 119.5(2)
C6 N1 C8 109.4(2)
C16 N2 C15 111.7(2)
C16 N2 C21 107.7(2)
C15 N2 C21 113.0(2)
C16 N2 H2A 108.1
C15 N2 H2A 108.1
C21 N2 H2A 108.1
C2 C1 C6 117.6(3)
C2 C1 H1 121.2
C6 C1 H1 121.2
O2 C2 C1 123.6(3)
O2 C2 C3 115.1(2)
C1 C2 C3 121.2(3)
O3 C3 C4 124.8(3)
O3 C3 C2 115.3(2)
C4 C3 C2 119.9(3)
C3 C4 C5 119.3(3)
C3 C4 H4 120.4
C5 C4 H4 120.4
C6 C5 C4 120.2(3)
C6 C5 C7 110.1(2)
C4 C5 C7 129.4(3)
C5 C6 C1 121.6(3)
C5 C6 N1 110.4(2)
C1 C6 N1 128.0(2)
C5 C7 C17 111.6(2)
C5 C7 C21 115.4(2)
C17 C7 C21 101.6(2)
C5 C7 C8 102.8(2)
C17 C7 C8 111.3(2)
C21 C7 C8 114.5(2)
N1 C8 C18 106.7(2)
N1 C8 C7 104.7(2)
C18 C8 C7 117.4(2)
N1 C8 H8 109.3
C18 C8 H8 109.3
C7 C8 H8 109.3
O4 C9 N1 122.3(3)
O4 C9 C10 121.4(3)
N1 C9 C10 116.3(2)
C9 C10 C11 117.2(2)
C9 C10 H10A 108.0
C11 C10 H10A 108.0
C9 C10 H10B 108.0
C11 C10 H10B 108.0
H10A C10 H10B 107.2
O1 C11 C18 114.1(2)
O1 C11 C10 105.8(2)
C18 C11 C10 110.1(2)
O1 C11 H11 108.9
C18 C11 H11 108.9
C10 C11 H11 108.9
O1 C12 C13 112.7(2)
O1 C12 H12A 109.0
C13 C12 H12A 109.0
O1 C12 H12B 109.0
C13 C12 H12B 109.0
H12A C12 H12B 107.8
C14 C13 C12 123.2(3)
C14 C13 H13 118.4
C12 C13 H13 118.4
C13 C14 C15 121.7(3)
C13 C14 C19 123.3(3)
C15 C14 C19 114.9(2)
C14 C15 N2 109.1(2)
C14 C15 H15A 109.9
N2 C15 H15A 109.9
C14 C15 H15B 109.9
N2 C15 H15B 109.9
H15A C15 H15B 108.3
C17 C16 N2 103.8(2)
C17 C16 H16A 111.0
N2 C16 H16A 111.0
C17 C16 H16B 111.0
N2 C16 H16B 111.0
H16A C16 H16B 109.0
C16 C17 C7 104.5(2)
C16 C17 H17A 110.9
C7 C17 H17A 110.9
C16 C17 H17B 110.9
C7 C17 H17B 110.9
H17A C17 H17B 108.9
C11 C18 C8 107.1(2)
C11 C18 C19 118.6(2)
C8 C18 C19 112.4(2)
C11 C18 H18 106.0
C8 C18 H18 106.0
C19 C18 H18 106.0
C14 C19 C20 109.5(2)
C14 C19 C18 114.9(2)
C20 C19 C18 105.9(2)
C14 C19 H19 108.8
C20 C19 H19 108.8
C18 C19 H19 108.8
C21 C20 C19 108.6(2)
C21 C20 H20A 110.0
C19 C20 H20A 110.0
C21 C20 H20B 110.0
C19 C20 H20B 110.0
H20A C20 H20B 108.3
C20 C21 C7 115.7(2)
C20 C21 N2 110.0(2)
C7 C21 N2 104.2(2)
C20 C21 H21 108.9
C7 C21 H21 108.9
N2 C21 H21 108.9
O2 C22 H22A 109.5
O2 C22 H22B 109.5
H22A C22 H22B 109.5
O2 C22 H22C 109.5
H22A C22 H22C 109.5
H22B C22 H22C 109.5
O3 C23 H23A 109.5
O3 C23 H23B 109.5
H23A C23 H23B 109.5
O3 C23 H23C 109.5
H23A C23 H23C 109.5
H23B C23 H23C 109.5
O7 N3 O8 123.9(3)
O7 N3 C27 118.1(3)
O8 N3 C27 118.1(3)
O9 N4 O10 124.2(3)
O9 N4 C29 117.8(3)
O10 N4 C29 118.0(2)
O6 C24 O5 127.1(3)
O6 C24 C25 117.0(3)
O5 C24 C25 115.9(3)
C30 C25 C26 119.2(3)
C30 C25 C24 119.9(3)
C26 C25 C24 120.8(3)
C27 C26 C25 119.3(3)
C27 C26 H26 120.3
C25 C26 H26 120.3
C28 C27 C26 123.0(3)
C28 C27 N3 118.0(3)
C26 C27 N3 119.0(3)
C27 C28 C29 115.3(3)
C27 C28 H28 122.3
C29 C28 H28 122.3
C30 C29 C28 123.9(3)
C30 C29 N4 118.9(3)
C28 C29 N4 117.2(3)
C29 C30 C25 119.2(3)
C29 C30 H30 120.4
C25 C30 H30 120.4
C31 O31 H31 122.2
O31 C31 H31A 109.5
O31 C31 H31B 109.5
H31A C31 H31B 109.5
O31 C31 H31C 109.5
H31A C31 H31C 109.5
H31B C31 H31C 109.5
C32 O32 H32 112.8
O32 C32 H32A 109.5
O32 C32 H32B 109.5
H32A C32 H32B 109.5
O32 C32 H32C 109.5
H32A C32 H32C 109.5
H32B C32 H32C 109.5

loop_
_geom_bond_atom_site_label_1
_geom_bond_atom_site_label_2
_geom_bond_distance
O1 C12 1.435(3)
O1 C11 1.436(3)
O2 C2 1.369(3)
O2 C22 1.423(4)
O3 C3 1.374(3)
O3 C23 1.432(3)
O4 C9 1.228(3)
N1 C9 1.367(4)
N1 C6 1.420(4)
N1 C8 1.486(3)
N2 C16 1.506(4)
N2 C15 1.511(4)
N2 C21 1.551(4)
N2 H2A 0.9300
C1 C2 1.389(4)
C1 C6 1.399(4)
C1 H1 0.9500
C2 C3 1.409(4)
C3 C4 1.389(4)
C4 C5 1.389(4)
C4 H4 0.9500
C5 C6 1.389(4)
C5 C7 1.510(4)
C7 C17 1.530(4)
C7 C21 1.544(4)
C7 C8 1.559(4)
C8 C18 1.531(4)
C8 H8 1.0000
C9 C10 1.515(4)
C10 C11 1.541(4)
C10 H10A 0.9900
C10 H10B 0.9900
C11 C18 1.524(4)
C11 H11 1.0000
C12 C13 1.511(4)
C12 H12A 0.9900
C12 H12B 0.9900
C13 C14 1.329(4)
C13 H13 0.9500
C14 C15 1.504(4)
C14 C19 1.520(4)
C15 H15A 0.9900
C15 H15B 0.9900
C16 C17 1.503(4)
C16 H16A 0.9900
C16 H16B 0.9900
C17 H17A 0.9900
C17 H17B 0.9900
C18 C19 1.541(4)
C18 H18 1.0000
C19 C20 1.537(4)
C19 H19 1.0000
C20 C21 1.521(4)
C20 H20A 0.9900
C20 H20B 0.9900
C21 H21 1.0000
C22 H22A 0.9800
C22 H22B 0.9800
C22 H22C 0.9800
C23 H23A 0.9800
C23 H23B 0.9800
C23 H23C 0.9800
O5 C24 1.262(4)
O6 C24 1.239(4)
O7 N3 1.222(3)
O8 N3 1.233(3)
O9 N4 1.229(3)
O10 N4 1.231(3)
N3 C27 1.473(4)
N4 C29 1.472(4)
C24 C25 1.521(4)
C25 C30 1.392(4)
C25 C26 1.398(4)
C26 C27 1.394(4)
C26 H26 0.9500
C27 C28 1.392(4)
C28 C29 1.392(4)
C28 H28 0.9500
C29 C30 1.383(4)
C30 H30 0.9500
O31 C31 1.417(5)
O31 H31 0.8281
C31 H31A 0.9800
C31 H31B 0.9800
C31 H31C 0.9800
O32 C32 1.425(4)
O32 H32 0.8233
C32 H32A 0.9800
C32 H32B 0.9800
C32 H32C 0.9800

loop_
_geom_hbond_atom_site_label_D
_geom_hbond_atom_site_label_H
_geom_hbond_atom_site_label_A
_geom_hbond_distance_DH
_geom_hbond_distance_HA
_geom_hbond_distance_DA
_geom_hbond_angle_DHA
N2 H2A O5 0.93 1.79 2.708(3) 169.1
O31 H31 O5 0.83 2.03 2.852(4) 172.0
O32 H32 O6 0.82 1.96 2.778(3) 174.6

loop_
_geom_torsion_atom_site_label_1
_geom_torsion_atom_site_label_2
_geom_torsion_atom_site_label_3
_geom_torsion_atom_site_label_4
_geom_torsion
C22 O2 C2 C1 3.3(4)
C22 O2 C2 C3 -177.9(3)
C6 C1 C2 O2 179.0(3)
C6 C1 C2 C3 0.3(5)
C23 O3 C3 C4 13.0(4)
C23 O3 C3 C2 -167.2(3)
O2 C2 C3 O3 -1.4(4)
C1 C2 C3 O3 177.3(3)
O2 C2 C3 C4 178.4(3)
C1 C2 C3 C4 -2.9(5)
O3 C3 C4 C5 -177.7(3)
C2 C3 C4 C5 2.6(4)
C3 C4 C5 C6 0.2(4)
C3 C4 C5 C7 -173.3(3)
C4 C5 C6 C1 -2.9(4)
C7 C5 C6 C1 171.8(3)
C4 C5 C6 N1 177.3(3)
C7 C5 C6 N1 -7.9(3)
C2 C1 C6 C5 2.6(4)
C2 C1 C6 N1 -177.7(3)
C9 N1 C6 C5 -153.5(3)
C8 N1 C6 C5 -2.9(3)
C9 N1 C6 C1 26.7(5)
C8 N1 C6 C1 177.4(3)
C6 C5 C7 C17 -104.7(3)
C4 C5 C7 C17 69.4(4)
C6 C5 C7 C21 140.0(3)
C4 C5 C7 C21 -45.9(4)
C6 C5 C7 C8 14.6(3)
C4 C5 C7 C8 -171.3(3)
C9 N1 C8 C18 39.0(3)
C6 N1 C8 C18 -113.2(2)
C9 N1 C8 C7 164.1(2)
C6 N1 C8 C7 11.8(3)
C5 C7 C8 N1 -15.5(3)
C17 C7 C8 N1 104.1(2)
C21 C7 C8 N1 -141.5(2)
C5 C7 C8 C18 102.5(3)
C17 C7 C8 C18 -137.9(2)
C21 C7 C8 C18 -23.4(3)
C6 N1 C9 O4 -19.7(4)
C8 N1 C9 O4 -167.6(3)
C6 N1 C9 C10 160.6(3)
C8 N1 C9 C10 12.7(4)
O4 C9 C10 C11 145.9(3)
N1 C9 C10 C11 -34.5(4)
C12 O1 C11 C18 -69.1(3)
C12 O1 C11 C10 169.8(2)
C9 C10 C11 O1 124.4(3)
C9 C10 C11 C18 0.8(4)
C11 O1 C12 C13 86.0(3)
O1 C12 C13 C14 -63.4(4)
C12 C13 C14 C15 177.0(3)
C12 C13 C14 C19 -0.3(5)
C13 C14 C15 N2 -121.1(3)
C19 C14 C15 N2 56.4(3)
C16 N2 C15 C14 73.3(3)
C21 N2 C15 C14 -48.4(3)
C15 N2 C16 C17 -142.6(2)
C21 N2 C16 C17 -18.0(3)
N2 C16 C17 C7 38.0(3)
C5 C7 C17 C16 -166.4(2)
C21 C7 C17 C16 -43.0(3)
C8 C7 C17 C16 79.3(3)
O1 C11 C18 C8 -68.9(3)
C10 C11 C18 C8 49.8(3)
O1 C11 C18 C19 59.5(4)
C10 C11 C18 C19 178.2(2)
N1 C8 C18 C11 -71.2(3)
C7 C8 C18 C11 171.9(2)
N1 C8 C18 C19 156.9(2)
C7 C8 C18 C19 40.0(3)
C13 C14 C19 C20 173.3(3)
C15 C14 C19 C20 -4.1(3)
C13 C14 C19 C18 54.4(4)
C15 C14 C19 C18 -123.1(3)
C11 C18 C19 C14 -66.9(4)
C8 C18 C19 C14 59.0(3)
C11 C18 C19 C20 172.1(2)
C8 C18 C19 C20 -62.0(3)
C14 C19 C20 C21 -55.0(3)
C18 C19 C20 C21 69.4(3)
C19 C20 C21 C7 -55.6(3)
C19 C20 C21 N2 62.1(3)
C5 C7 C21 C20 -87.7(3)
C17 C7 C21 C20 151.5(2)
C8 C7 C21 C20 31.5(3)
C5 C7 C21 N2 151.5(2)
C17 C7 C21 N2 30.7(3)
C8 C7 C21 N2 -89.4(3)
C16 N2 C21 C20 -132.9(2)
C15 N2 C21 C20 -9.0(3)
C16 N2 C21 C7 -8.3(3)
C15 N2 C21 C7 115.6(2)
O6 C24 C25 C30 10.2(4)
O5 C24 C25 C30 -169.2(3)
O6 C24 C25 C26 -171.5(3)
O5 C24 C25 C26 9.0(4)
C30 C25 C26 C27 0.3(4)
C24 C25 C26 C27 -177.9(3)
C25 C26 C27 C28 -1.0(5)
C25 C26 C27 N3 176.9(3)
O7 N3 C27 C28 177.6(3)
O8 N3 C27 C28 -1.3(4)
O7 N3 C27 C26 -0.4(4)
O8 N3 C27 C26 -179.4(3)
C26 C27 C28 C29 0.6(5)
N3 C27 C28 C29 -177.3(3)
C27 C28 C29 C30 0.4(5)
C27 C28 C29 N4 179.4(3)
O9 N4 C29 C30 -174.2(3)
O10 N4 C29 C30 5.5(4)
O9 N4 C29 C28 6.8(4)
O10 N4 C29 C28 -173.5(3)
C28 C29 C30 C25 -1.1(5)
N4 C29 C30 C25 180.0(3)
C26 C25 C30 C29 0.7(4)
C24 C25 C30 C29 178.9(3)

loop_
_cod_related_entry_id
_cod_related_entry_database
_cod_related_entry_code
1 ChemSpider 21180846
